data_4100099
_journal_name_full 'Journal of the American Chemical Society'
_journal_paper_doi 10.1021/ja044999s
_journal_year 2005
_chemical_formula_sum 'C15 H19 N O3 S'
_chemical_formula_weight 293.37
_space_group_IT_number 19
_symmetry_cell_setting orthorhombic
_symmetry_space_group_name_Hall 'P 2ac 2ab'
_symmetry_space_group_name_H-M 'P 21 21 21'
_cell_angle_alpha 90.00
_cell_angle_beta 90.00
_cell_angle_gamma 90.00
_cell_formula_units_Z 4
_cell_length_a 8.3728(13)
_cell_length_b 10.2615(16)
_cell_length_c 18.297(3)
_cell_measurement_temperature 193(2)
_cell_volume 1572.0(4)
_diffrn_ambient_temperature 193(2)
_exptl_crystal_density_diffrn 1.240
_cod_depositor_comments
;
The following automatic conversions were performed:
'_symmetry_cell_setting' value 'Orthorhombic' changed to 'orthorhombic'
according to '/home/saulius/struct/CIF-dictionaries/cif_core.dic'
dictionary named 'cif_core.dic' version 2.4.1 from 2010-06-29.

Automatic conversion script
Id: cif_fix_enum 1527 2010-12-29 10:47:43Z saulius 
;
_cod_database_code 4100099

loop_
_symmetry_equiv_pos_as_xyz
'x, y, z'
'-x+1/2, -y, z+1/2'
'-x, y+1/2, -z+1/2'
'x+1/2, -y+1/2, -z'

loop_
_atom_site_label
_atom_site_type_symbol
_atom_site_fract_x
_atom_site_fract_y
_atom_site_fract_z
_atom_site_U_iso_or_equiv
_atom_site_adp_type
_atom_site_occupancy
_atom_site_symmetry_multiplicity
_atom_site_calc_flag
_atom_site_refinement_flags
_atom_site_disorder_assembly
_atom_site_disorder_group
S1 S 0.02468(4) 0.42399(3) 0.232201(17) 0.02961(9) Uani 1 1 d . . .
O1 O 0.29389(15) 0.21986(12) 0.43941(8) 0.0486(3) Uani 1 1 d . . .
O2 O -0.02336(15) 0.28959(11) 0.23588(6) 0.0446(3) Uani 1 1 d . . .
O3 O -0.06203(12) 0.50991(12) 0.18482(6) 0.0393(3) Uani 1 1 d . . .
N1 N -0.29287(19) 0.50729(19) 0.35176(9) 0.0603(5) Uani 1 1 d . . .
C1 C 0.0780(3) 0.09253(18) 0.48325(10) 0.0455(4) Uani 1 1 d . . .
H3 H -0.011(3) 0.0584(19) 0.4552(12) 0.063(6) Uiso 1 1 d . . .
H1 H 0.148(3) 0.032(2) 0.4915(13) 0.072(7) Uiso 1 1 d . . .
H2 H 0.041(3) 0.122(2) 0.5264(15) 0.077(7) Uiso 1 1 d . . .
C2 C 0.15126(19) 0.20453(14) 0.44321(8) 0.0331(3) Uani 1 1 d . . .
C3 C 0.03578(19) 0.29689(14) 0.40683(8) 0.0312(3) Uani 1 1 d . . .
H5 H -0.044(2) 0.3136(17) 0.4408(10) 0.041(5) Uiso 1 1 d . . .
H4 H -0.003(2) 0.2469(16) 0.3631(10) 0.040(4) Uiso 1 1 d . . .
C4 C 0.11126(16) 0.42564(14) 0.38292(7) 0.0273(3) Uani 1 1 d . . .
H6 H 0.2136(19) 0.4098(16) 0.3592(9) 0.031(4) Uiso 1 1 d . . .
C5 C 0.01167(17) 0.49475(13) 0.32310(7) 0.0294(3) Uani 1 1 d . . .
H7 H 0.048(2) 0.5852(18) 0.3148(9) 0.038(4) Uiso 1 1 d . . .
C6 C 0.13452(19) 0.51688(15) 0.44837(8) 0.0338(3) Uani 1 1 d . . .
H8 H 0.024(2) 0.5428(14) 0.4664(9) 0.032(4) Uiso 1 1 d . . .
H9 H 0.189(2) 0.4631(16) 0.4858(9) 0.036(4) Uiso 1 1 d . . .
C7 C 0.2386(3) 0.63516(18) 0.43421(10) 0.0485(4) Uani 1 1 d . . .
H11 H 0.334(3) 0.607(2) 0.4146(12) 0.061(6) Uiso 1 1 d . . .
H10 H 0.195(2) 0.683(2) 0.3994(12) 0.055(6) Uiso 1 1 d . . .
C8 C 0.2655(3) 0.7163(2) 0.50269(14) 0.0611(6) Uani 1 1 d . . .
H12 H 0.169(4) 0.746(3) 0.5193(15) 0.082(9) Uiso 1 1 d . . .
H13 H 0.326(3) 0.666(2) 0.5336(15) 0.086(8) Uiso 1 1 d . . .
H14 H 0.329(3) 0.794(2) 0.4914(14) 0.070(7) Uiso 1 1 d . . .
C9 C -0.15915(19) 0.50200(16) 0.34002(8) 0.0393(4) Uani 1 1 d . . .
C10 C 0.22901(17) 0.43283(16) 0.21054(8) 0.0338(3) Uani 1 1 d . . .
C11 C 0.3230(2) 0.3235(2) 0.21850(10) 0.0491(4) Uani 1 1 d . . .
H15 H 0.285(3) 0.253(2) 0.2321(12) 0.055(6) Uiso 1 1 d . . .
C12 C 0.4819(3) 0.3313(3) 0.19737(13) 0.0702(7) Uani 1 1 d . . .
H16 H 0.537(3) 0.261(2) 0.2034(13) 0.067(7) Uiso 1 1 d . . .
C13 C 0.5418(2) 0.4465(3) 0.16982(12) 0.0738(8) Uani 1 1 d . . .
H17 H 0.644(4) 0.451(3) 0.1555(16) 0.107(10) Uiso 1 1 d . . .
C14 C 0.4479(2) 0.5544(3) 0.16328(11) 0.0630(6) Uani 1 1 d . . .
H18 H 0.483(3) 0.635(2) 0.1457(14) 0.070(7) Uiso 1 1 d . . .
C15 C 0.2885(2) 0.54951(18) 0.18397(10) 0.0439(4) Uani 1 1 d . . .
H19 H 0.220(2) 0.6213(18) 0.1815(10) 0.047(5) Uiso 1 1 d . . .

loop_
_atom_site_aniso_label
_atom_site_aniso_U_11
_atom_site_aniso_U_22
_atom_site_aniso_U_33
_atom_site_aniso_U_23
_atom_site_aniso_U_13
_atom_site_aniso_U_12
S1 0.03327(16) 0.02866(16) 0.02690(15) 0.00201(13) -0.00174(13) -0.00589(14)
O1 0.0434(7) 0.0431(7) 0.0592(8) 0.0020(6) -0.0067(6) 0.0089(5)
O2 0.0629(7) 0.0340(5) 0.0370(5) -0.0030(5) 0.0010(6) -0.0164(5)
O3 0.0348(6) 0.0484(7) 0.0347(5) 0.0100(5) -0.0050(4) -0.0040(5)
N1 0.0465(9) 0.0846(13) 0.0498(9) 0.0187(9) 0.0074(7) 0.0173(9)
C1 0.0649(12) 0.0331(9) 0.0384(8) 0.0111(7) 0.0009(8) 0.0077(8)
C2 0.0430(9) 0.0283(7) 0.0280(7) -0.0032(6) -0.0041(6) 0.0038(6)
C3 0.0354(7) 0.0264(6) 0.0318(6) 0.0046(5) -0.0022(6) -0.0029(6)
C4 0.0304(7) 0.0243(6) 0.0272(6) 0.0013(6) -0.0012(5) 0.0000(6)
C5 0.0358(7) 0.0237(6) 0.0287(6) 0.0027(5) -0.0002(5) 0.0000(6)
C6 0.0402(8) 0.0307(7) 0.0305(7) -0.0029(6) -0.0021(6) -0.0005(7)
C7 0.0635(13) 0.0361(9) 0.0459(10) -0.0011(8) -0.0112(9) -0.0132(9)
C8 0.0725(15) 0.0425(11) 0.0683(14) -0.0154(11) -0.0174(12) -0.0073(11)
C9 0.0446(9) 0.0409(9) 0.0323(7) 0.0095(7) 0.0008(6) 0.0097(7)
C10 0.0326(7) 0.0413(8) 0.0274(6) -0.0024(6) -0.0015(5) 0.0004(7)
C11 0.0540(10) 0.0491(11) 0.0441(10) -0.0085(8) -0.0032(8) 0.0123(8)
C12 0.0523(12) 0.0974(18) 0.0608(11) -0.0178(12) -0.0026(10) 0.0353(14)
C13 0.0311(9) 0.138(3) 0.0526(11) -0.0169(14) 0.0028(8) 0.0032(13)
C14 0.0416(10) 0.0935(18) 0.0539(10) 0.0044(11) 0.0038(8) -0.0208(11)
C15 0.0352(8) 0.0507(11) 0.0459(9) 0.0057(8) 0.0010(7) -0.0075(7)
